data_2241098
loop_
_publ_author_name
'Rais, Eduard'
'Fl\"orke, Ulrich'
'Wilhelm, Ren\'e'

_publ_section_title
;
 Crystal structure of
 tris(1,3-dimesityl-4,5-dihydro-1<i>H</i>-imidazol-3-ium)
 tetrabromidocobaltate(II) bromide chloroform hexasolvate
;
_journal_coeditor_code NR2061
_journal_issue 10
_journal_name_full 'Acta Crystallographica Section E'
_journal_page_first m177
_journal_page_last m178
_journal_paper_doi 10.1107/S2056989015016254
_journal_volume 71
_journal_year 2015
_chemical_formula_iupac '(C21 H27 N2)3 [Co Br4] Br, 6C H Cl3'
_chemical_formula_moiety '3(C21 H27 N2 +), Br4 Co 2-, Br -, 6(C H Cl3)'
_chemical_formula_sum 'C69 H87 Br5 Cl18 Co N6'
_chemical_formula_weight 2097.02
_chemical_name_systematic
;
Tris(1,3-dimesityl-4,5-dihydro-1<i>H</i>-imidazol-3-ium)
tetrabromidocobaltate(II)
bromide chloroform hexasolvate
;
_space_group_crystal_system trigonal
_space_group_IT_number 161
_space_group_name_Hall 'R 3 -2"c'
_space_group_name_H-M_alt 'R 3 c :H'
_symmetry_space_group_name_Hall 'R 3 -2"c'
_symmetry_space_group_name_H-M 'R 3 c :H'
_atom_sites_solution_hydrogens difmap
_atom_sites_solution_primary direct
_atom_sites_solution_secondary difmap
_audit_creation_method SHELXL-2013
_cell_angle_alpha 90
_cell_angle_beta 90
_cell_angle_gamma 120
_cell_formula_units_Z 6
_cell_length_a 16.0535(14)
_cell_length_b 16.0535(14)
_cell_length_c 61.790(12)
_cell_measurement_reflns_used 4234
_cell_measurement_temperature 130(2)
_cell_measurement_theta_max 19.70
_cell_measurement_theta_min 2.53
_cell_volume 13791(3)
_computing_cell_refinement
;
SAINT (Bruker, 2002)
;
_computing_data_collection
;
SMART (Bruker, 2002)
;
_computing_data_reduction
;
SAINT (Bruker, 2002)
;
_computing_molecular_graphics
;
SHELXTL (Sheldrick, 2008)
;
_computing_publication_material 'SHELXTL and local programs'
_computing_structure_refinement
;
SHELXL2013 (Sheldrick, 2015)
;
_computing_structure_solution
;
SHELXTL (Sheldrick, 2008)
;
_diffrn_ambient_temperature 130(2)
_diffrn_measured_fraction_theta_full 1.000
_diffrn_measured_fraction_theta_max 1.000
_diffrn_measurement_device_type 'Bruker SMART APEX'
_diffrn_measurement_method '\f and \w scans'
_diffrn_radiation_monochromator graphite
_diffrn_radiation_source 'sealed tube'
_diffrn_radiation_type MoK\a
_diffrn_radiation_wavelength 0.71073
_diffrn_reflns_av_R_equivalents 0.0770
_diffrn_reflns_limit_h_max 21
_diffrn_reflns_limit_h_min -21
_diffrn_reflns_limit_k_max 19
_diffrn_reflns_limit_k_min -21
_diffrn_reflns_limit_l_max 81
_diffrn_reflns_limit_l_min -81
_diffrn_reflns_number 41734
_diffrn_reflns_theta_full 25.242
_diffrn_reflns_theta_max 27.876
_diffrn_reflns_theta_min 1.606
_exptl_absorpt_coefficient_mu 2.923
_exptl_absorpt_correction_T_max 1.0
_exptl_absorpt_correction_T_min 0.279
_exptl_absorpt_correction_type multi-scan
_exptl_absorpt_process_details
;
(SADABS; Sheldrick, 2004)
;
_exptl_crystal_colour pale-green
_exptl_crystal_density_diffrn 1.515
_exptl_crystal_description prism
_exptl_crystal_F_000 6306
_exptl_crystal_size_max 0.22
_exptl_crystal_size_mid 0.21
_exptl_crystal_size_min 0.20
_refine_diff_density_max 0.652
_refine_diff_density_min -0.645
_refine_ls_abs_structure_details
;
Flack (1983), 1821 Friedel pairs
;
_refine_ls_abs_structure_Flack 0.020(11)
_refine_ls_extinction_method none
_refine_ls_goodness_of_fit_ref 0.789
_refine_ls_hydrogen_treatment constr
_refine_ls_matrix_type full
_refine_ls_number_parameters 306
_refine_ls_number_reflns 7309
_refine_ls_number_restraints 1
_refine_ls_restrained_S_all 0.789
_refine_ls_R_factor_all 0.0723
_refine_ls_R_factor_gt 0.0399
_refine_ls_shift/su_max 0.001
_refine_ls_shift/su_mean 0.000
_refine_ls_structure_factor_coef Fsqd
_refine_ls_weighting_details 'w=1/[\s^2^(Fo^2^)+(0.0298P)^2^] where P=(Fo^2^+2Fc^2^)/3'
_refine_ls_weighting_scheme calc
_refine_ls_wR_factor_gt 0.0714
_refine_ls_wR_factor_ref 0.0775
_reflns_number_gt 4427
_reflns_number_total 7309
_reflns_threshold_expression 'I > 2\s(I)'
_cod_data_source_file nr2061sup1.cif
_cod_data_source_block I
_cod_original_cell_volume 13791(4)
_cod_database_code 2241098
_shelx_space_group_comment
;
The symmetry employed for this shelxl refinement is uniquely defined
by the following loop, which should always be used as a source of
symmetry information in preference to the above space-group names.
They are only intended as comments.
;
_shelx_estimated_absorpt_t_min 0.566
_shelx_estimated_absorpt_t_max 0.593
_shelxl_version_number .2013

loop_
_space_group_symop_operation_xyz
'x, y, z'
'-y, x-y, z'
'-x+y, -x, z'
'-y, -x, z+1/2'
'-x+y, y, z+1/2'
'x, x-y, z+1/2'
'x+2/3, y+1/3, z+1/3'
'-y+2/3, x-y+1/3, z+1/3'
'-x+y+2/3, -x+1/3, z+1/3'
'-y+2/3, -x+1/3, z+5/6'
'-x+y+2/3, y+1/3, z+5/6'
'x+2/3, x-y+1/3, z+5/6'
'x+1/3, y+2/3, z+2/3'
'-y+1/3, x-y+2/3, z+2/3'
'-x+y+1/3, -x+2/3, z+2/3'
'-y+1/3, -x+2/3, z+7/6'
'-x+y+1/3, y+2/3, z+7/6'
'x+1/3, x-y+2/3, z+7/6'

loop_
_atom_site_type_symbol
_atom_site_label
_atom_site_fract_x
_atom_site_fract_y
_atom_site_fract_z
_atom_site_U_iso_or_equiv
_atom_site_adp_type
_atom_site_calc_flag
_atom_site_occupancy
Co Co1 0.6667 0.3333 0.91225(2) 0.0290(3) Uani d 1
Br Br1 0.77035(4) 0.49648(5) 0.92389(2) 0.04336(19) Uani d 1
Br Br2 0.6667 0.3333 0.87362(2) 0.0630(4) Uani d 1
Br Br3 0.3333 0.6667 0.91594(3) 0.0524(4) Uani d 1
N N1 0.4682(3) -0.0461(3) 0.90279(8) 0.0296(12) Uani d 1
N N2 0.4612(3) -0.0455(3) 0.93802(8) 0.0281(12) Uani d 1
C C1 0.4610(4) -0.0918(4) 0.92081(10) 0.0292(14) Uani d 1
H H1A 0.4561 -0.1533 0.9213 0.035 Uiso calc 1
C C2 0.4754(4) 0.0476(4) 0.90750(10) 0.0338(16) Uani d 1
H H2A 0.4225 0.0526 0.9005 0.041 Uiso calc 1
H H2B 0.5378 0.1017 0.9026 0.041 Uiso calc 1
C C3 0.4669(4) 0.0462(4) 0.93224(9) 0.0270(14) Uani d 1
H H3A 0.5239 0.1015 0.9389 0.032 Uiso calc 1
H H3B 0.4082 0.0472 0.9368 0.032 Uiso calc 1
C C4 0.4725(4) -0.0782(4) 0.88091(10) 0.0319(15) Uani d 1
C C5 0.5614(5) -0.0511(5) 0.87196(13) 0.049(2) Uani d 1
C C6 0.5625(6) -0.0800(5) 0.85046(12) 0.055(2) Uani d 1
H H6A 0.6222 -0.0621 0.8437 0.065 Uiso calc 1
C C7 0.4769(7) -0.1346(6) 0.83901(12) 0.054(2) Uani d 1
C C8 0.3921(6) -0.1592(5) 0.84898(11) 0.0464(18) Uani d 1
H H8A 0.3340 -0.1964 0.8412 0.056 Uiso calc 1
C C9 0.3867(5) -0.1327(4) 0.86980(11) 0.0375(16) Uani d 1
C C10 0.6534(5) 0.0048(6) 0.88517(16) 0.087(3) Uani d 1
H H10A 0.6525 -0.0346 0.8974 0.130 Uiso calc 1
H H10B 0.6577 0.0641 0.8907 0.130 Uiso calc 1
H H10C 0.7092 0.0210 0.8760 0.130 Uiso calc 1
C C11 0.4845(7) -0.1602(6) 0.81586(12) 0.080(3) Uani d 1
H H11A 0.5414 -0.1673 0.8143 0.120 Uiso calc 1
H H11B 0.4902 -0.1090 0.8062 0.120 Uiso calc 1
H H11C 0.4268 -0.2209 0.8120 0.120 Uiso calc 1
C C12 0.2910(5) -0.1610(5) 0.87956(12) 0.0503(19) Uani d 1
H H12A 0.2405 -0.1947 0.8687 0.075 Uiso calc 1
H H12B 0.2902 -0.1032 0.8844 0.075 Uiso calc 1
H H12C 0.2795 -0.2035 0.8919 0.075 Uiso calc 1
C C13 0.4495(4) -0.0797(4) 0.96013(10) 0.0293(14) Uani d 1
C C14 0.5308(4) -0.0439(4) 0.97348(11) 0.0356(16) Uani d 1
C C15 0.5164(5) -0.0718(4) 0.99472(11) 0.0395(17) Uani d 1
H H15A 0.5707 -0.0479 1.0040 0.047 Uiso calc 1
C C16 0.4255(5) -0.1339(4) 1.00332(11) 0.0403(17) Uani d 1
C C17 0.3468(5) -0.1667(5) 0.98966(12) 0.0454(19) Uani d 1
H H17A 0.2845 -0.2091 0.9953 0.055 Uiso calc 1
C C18 0.3559(5) -0.1394(4) 0.96770(12) 0.0378(16) Uani d 1
C C19 0.6300(4) 0.0195(5) 0.96462(11) 0.0487(19) Uani d 1
H H19A 0.6332 0.0760 0.9577 0.073 Uiso calc 1
H H19B 0.6447 -0.0163 0.9539 0.073 Uiso calc 1
H H19C 0.6769 0.0403 0.9764 0.073 Uiso calc 1
C C20 0.4143(6) -0.1603(5) 1.02691(12) 0.059(2) Uani d 1
H H20A 0.4242 -0.2153 1.0290 0.089 Uiso calc 1
H H20B 0.3495 -0.1774 1.0317 0.089 Uiso calc 1
H H20C 0.4620 -0.1054 1.0354 0.089 Uiso calc 1
C C21 0.2699(4) -0.1763(5) 0.95317(12) 0.0503(19) Uani d 1
H H21A 0.2725 -0.2195 0.9423 0.076 Uiso calc 1
H H21B 0.2698 -0.1221 0.9459 0.076 Uiso calc 1
H H21C 0.2111 -0.2116 0.9618 0.076 Uiso calc 1
C C100 0.8893(6) 0.1327(6) 0.92865(13) 0.070(3) Uani d 1
H H10 0.8362 0.1455 0.9248 0.084 Uiso calc 1
Cl Cl11 0.91290(19) 0.1546(2) 0.95548(4) 0.0938(8) Uani d 1
Cl Cl12 0.8521(2) 0.0149(2) 0.92250(7) 0.1562(18) Uani d 1
Cl Cl13 0.9911(3) 0.2121(2) 0.91398(5) 0.1293(12) Uani d 1
C C200 0.0704(6) 0.8507(6) 0.01629(18) 0.091(3) Uani d 1
H H20 0.0749 0.9066 0.0245 0.109 Uiso calc 1
Cl Cl21 0.1365(2) 0.8900(2) -0.00698(6) 0.1410(14) Uani d 1
Cl Cl22 0.11836(19) 0.7912(2) 0.03238(5) 0.1032(9) Uani d 1
Cl Cl23 -0.05036(16) 0.76626(15) 0.01124(4) 0.0790(7) Uani d 1

loop_
_atom_site_aniso_label
_atom_site_aniso_U_11
_atom_site_aniso_U_22
_atom_site_aniso_U_33
_atom_site_aniso_U_12
_atom_site_aniso_U_13
_atom_site_aniso_U_23
Co1 0.0214(5) 0.0214(5) 0.0440(10) 0.0107(2) 0.000 0.000
Br1 0.0253(3) 0.0267(3) 0.0769(5) 0.0121(3) -0.0062(4) -0.0129(3)
Br2 0.0687(6) 0.0687(6) 0.0515(9) 0.0344(3) 0.000 0.000
Br3 0.0263(4) 0.0263(4) 0.1045(11) 0.01314(19) 0.000 0.000
N1 0.030(3) 0.027(3) 0.033(3) 0.015(2) -0.001(2) -0.004(2)
N2 0.032(3) 0.026(3) 0.028(3) 0.016(2) 0.003(2) 0.000(2)
C1 0.023(3) 0.024(3) 0.034(4) 0.007(3) 0.002(3) 0.002(3)
C2 0.032(4) 0.025(3) 0.046(5) 0.015(3) -0.004(3) -0.004(3)
C3 0.031(3) 0.027(3) 0.027(4) 0.017(3) -0.001(3) -0.005(3)
C4 0.041(4) 0.024(3) 0.031(4) 0.016(3) 0.004(3) 0.004(3)
C5 0.051(5) 0.034(4) 0.065(6) 0.023(4) 0.013(4) -0.001(4)
C6 0.072(6) 0.049(5) 0.056(6) 0.041(4) 0.036(5) 0.017(4)
C7 0.092(6) 0.056(5) 0.037(5) 0.055(5) -0.005(5) -0.002(4)
C8 0.062(5) 0.056(5) 0.029(4) 0.034(4) -0.001(4) -0.007(4)
C9 0.052(4) 0.032(4) 0.031(4) 0.023(3) -0.005(3) -0.003(3)
C10 0.029(4) 0.098(7) 0.125(9) 0.026(5) 0.007(5) -0.044(6)
C11 0.149(9) 0.094(7) 0.044(6) 0.095(7) 0.010(5) 0.005(5)
C12 0.043(4) 0.047(4) 0.050(5) 0.014(4) -0.009(4) -0.015(4)
C13 0.037(4) 0.020(3) 0.032(4) 0.015(3) 0.004(3) 0.002(3)
C14 0.039(4) 0.027(3) 0.039(5) 0.015(3) 0.001(3) 0.010(3)
C15 0.047(4) 0.040(4) 0.035(5) 0.024(4) 0.000(3) 0.007(3)
C16 0.060(5) 0.034(4) 0.034(4) 0.030(4) 0.005(4) 0.004(3)
C17 0.052(5) 0.036(4) 0.045(5) 0.021(4) 0.028(4) 0.011(4)
C18 0.041(4) 0.027(4) 0.046(5) 0.017(3) 0.005(3) -0.005(3)
C19 0.034(4) 0.050(4) 0.050(5) 0.012(4) -0.001(3) 0.007(4)
C20 0.073(6) 0.052(5) 0.052(5) 0.030(4) 0.019(4) 0.021(4)
C21 0.035(4) 0.050(4) 0.058(5) 0.015(4) 0.011(4) 0.000(4)
C100 0.076(6) 0.086(6) 0.074(7) 0.061(6) -0.032(5) -0.030(5)
Cl11 0.106(2) 0.119(2) 0.0673(17) 0.0651(18) -0.0027(14) 0.0048(15)
Cl12 0.159(3) 0.107(2) 0.248(5) 0.101(2) -0.115(3) -0.096(3)
Cl13 0.192(3) 0.165(3) 0.115(2) 0.153(3) 0.073(2) 0.067(2)
C200 0.061(6) 0.049(5) 0.147(10) 0.016(5) 0.028(6) -0.021(6)
Cl21 0.128(3) 0.114(2) 0.181(4) 0.060(2) 0.098(3) 0.067(2)
Cl22 0.096(2) 0.0933(19) 0.107(2) 0.0379(16) -0.0029(17) -0.0331(17)
Cl23 0.0694(15) 0.0597(14) 0.0825(17) 0.0131(12) 0.0122(13) -0.0093(12)

loop_
_atom_type_symbol
_atom_type_description
_atom_type_scat_dispersion_real
_atom_type_scat_dispersion_imag
_atom_type_scat_source
C C 0.0033 0.0016 'International Tables Vol C Tables 4.2.6.8 and 6.1.1.4'
H H 0.0000 0.0000 'International Tables Vol C Tables 4.2.6.8 and 6.1.1.4'
N N 0.0061 0.0033 'International Tables Vol C Tables 4.2.6.8 and 6.1.1.4'
Co Co 0.3494 0.9721 'International Tables Vol C Tables 4.2.6.8 and 6.1.1.4'
Br Br -0.2901 2.4595 'International Tables Vol C Tables 4.2.6.8 and 6.1.1.4'
Cl Cl 0.1484 0.1585 'International Tables Vol C Tables 4.2.6.8 and 6.1.1.4'

loop_
_geom_angle_atom_site_label_1
_geom_angle_atom_site_label_2
_geom_angle_atom_site_label_3
_geom_angle_site_symmetry_1
_geom_angle_site_symmetry_3
_geom_angle
_geom_angle_publ_flag
Br2 Co1 Br1 . . 107.39(4) y
Br2 Co1 Br1 . 3_665 107.39(4) ?
Br1 Co1 Br1 . 3_665 111.47(4) y
Br2 Co1 Br1 . 2_655 107.39(4) ?
Br1 Co1 Br1 . 2_655 111.47(4) ?
Br1 Co1 Br1 3_665 2_655 111.47(4) ?
C1 N1 C4 . . 126.6(5) ?
C1 N1 C2 . . 110.1(5) y
C4 N1 C2 . . 123.2(5) ?
C1 N2 C13 . . 126.4(5) ?
C1 N2 C3 . . 110.8(5) y
C13 N2 C3 . . 122.6(5) ?
N2 C1 N1 . . 113.7(5) y
N2 C1 H1A . . 123.1 ?
N1 C1 H1A . . 123.1 ?
N1 C2 C3 . . 102.7(5) y
N1 C2 H2A . . 111.2 ?
C3 C2 H2A . . 111.2 ?
N1 C2 H2B . . 111.2 ?
C3 C2 H2B . . 111.2 ?
H2A C2 H2B . . 109.1 ?
N2 C3 C2 . . 102.5(4) y
N2 C3 H3A . . 111.3 ?
C2 C3 H3A . . 111.3 ?
N2 C3 H3B . . 111.3 ?
C2 C3 H3B . . 111.3 ?
H3A C3 H3B . . 109.2 ?
C5 C4 C9 . . 122.9(6) ?
C5 C4 N1 . . 118.9(6) ?
C9 C4 N1 . . 118.2(5) ?
C4 C5 C6 . . 117.0(7) ?
C4 C5 C10 . . 121.0(7) ?
C6 C5 C10 . . 122.0(7) ?
C7 C6 C5 . . 120.9(7) ?
C7 C6 H6A . . 119.5 ?
C5 C6 H6A . . 119.5 ?
C8 C7 C6 . . 118.7(7) ?
C8 C7 C11 . . 123.7(8) ?
C6 C7 C11 . . 117.5(8) ?
C7 C8 C9 . . 123.0(7) ?
C7 C8 H8A . . 118.5 ?
C9 C8 H8A . . 118.5 ?
C8 C9 C4 . . 117.6(6) ?
C8 C9 C12 . . 119.9(6) ?
C4 C9 C12 . . 122.5(6) ?
C5 C10 H10A . . 109.5 ?
C5 C10 H10B . . 109.5 ?
H10A C10 H10B . . 109.5 ?
C5 C10 H10C . . 109.5 ?
H10A C10 H10C . . 109.5 ?
H10B C10 H10C . . 109.5 ?
C7 C11 H11A . . 109.5 ?
C7 C11 H11B . . 109.5 ?
H11A C11 H11B . . 109.5 ?
C7 C11 H11C . . 109.5 ?
H11A C11 H11C . . 109.5 ?
H11B C11 H11C . . 109.5 ?
C9 C12 H12A . . 109.5 ?
C9 C12 H12B . . 109.5 ?
H12A C12 H12B . . 109.5 ?
C9 C12 H12C . . 109.5 ?
H12A C12 H12C . . 109.5 ?
H12B C12 H12C . . 109.5 ?
C18 C13 C14 . . 123.0(6) ?
C18 C13 N2 . . 117.9(5) ?
C14 C13 N2 . . 118.8(5) ?
C15 C14 C13 . . 117.4(6) ?
C15 C14 C19 . . 121.4(6) ?
C13 C14 C19 . . 121.2(6) ?
C14 C15 C16 . . 123.0(6) ?
C14 C15 H15A . . 118.5 ?
C16 C15 H15A . . 118.5 ?
C17 C16 C15 . . 117.9(6) ?
C17 C16 C20 . . 121.7(6) ?
C15 C16 C20 . . 120.3(7) ?
C16 C17 C18 . . 122.3(6) ?
C16 C17 H17A . . 118.9 ?
C18 C17 H17A . . 118.9 ?
C13 C18 C17 . . 116.4(6) ?
C13 C18 C21 . . 122.2(6) ?
C17 C18 C21 . . 121.4(6) ?
C14 C19 H19A . . 109.5 ?
C14 C19 H19B . . 109.5 ?
H19A C19 H19B . . 109.5 ?
C14 C19 H19C . . 109.5 ?
H19A C19 H19C . . 109.5 ?
H19B C19 H19C . . 109.5 ?
C16 C20 H20A . . 109.5 ?
C16 C20 H20B . . 109.5 ?
H20A C20 H20B . . 109.5 ?
C16 C20 H20C . . 109.5 ?
H20A C20 H20C . . 109.5 ?
H20B C20 H20C . . 109.5 ?
C18 C21 H21A . . 109.5 ?
C18 C21 H21B . . 109.5 ?
H21A C21 H21B . . 109.5 ?
C18 C21 H21C . . 109.5 ?
H21A C21 H21C . . 109.5 ?
H21B C21 H21C . . 109.5 ?
Cl11 C100 Cl12 . . 111.3(5) ?
Cl11 C100 Cl13 . . 109.0(5) ?
Cl12 C100 Cl13 . . 112.0(5) ?
Cl11 C100 H10 . . 108.1 ?
Cl12 C100 H10 . . 108.1 ?
Cl13 C100 H10 . . 108.1 ?
Cl21 C200 Cl23 . . 112.2(6) ?
Cl21 C200 Cl22 . . 108.1(5) ?
Cl23 C200 Cl22 . . 106.8(5) ?
Cl21 C200 H20 . . 109.9 ?
Cl23 C200 H20 . . 109.9 ?
Cl22 C200 H20 . . 109.9 ?

loop_
_geom_bond_atom_site_label_1
_geom_bond_atom_site_label_2
_geom_bond_site_symmetry_2
_geom_bond_distance
_geom_bond_publ_flag
Co1 Br2 . 2.387(2) y
Co1 Br1 . 2.4057(8) y
Co1 Br1 3_665 2.4057(8) ?
Co1 Br1 2_655 2.4057(8) ?
N1 C1 . 1.307(7) y
N1 C4 . 1.460(7) y
N1 C2 . 1.479(7) y
N2 C1 . 1.297(7) y
N2 C13 . 1.449(7) y
N2 C3 . 1.472(7) y
C1 H1A . 0.9500 ?
C2 C3 . 1.534(8) y
C2 H2A . 0.9900 ?
C2 H2B . 0.9900 ?
C3 H3A . 0.9900 ?
C3 H3B . 0.9900 ?
C4 C5 . 1.383(9) ?
C4 C9 . 1.389(8) ?
C5 C6 . 1.410(10) ?
C5 C10 . 1.525(10) ?
C6 C7 . 1.397(10) ?
C6 H6A . 0.9500 ?
C7 C8 . 1.360(10) ?
C7 C11 . 1.510(10) ?
C8 C9 . 1.371(9) ?
C8 H8A . 0.9500 ?
C9 C12 . 1.494(9) ?
C10 H10A . 0.9800 ?
C10 H10B . 0.9800 ?
C10 H10C . 0.9800 ?
C11 H11A . 0.9800 ?
C11 H11B . 0.9800 ?
C11 H11C . 0.9800 ?
C12 H12A . 0.9800 ?
C12 H12B . 0.9800 ?
C12 H12C . 0.9800 ?
C13 C18 . 1.397(8) ?
C13 C14 . 1.402(8) ?
C14 C15 . 1.368(8) ?
C14 C19 . 1.500(8) ?
C15 C16 . 1.397(9) ?
C15 H15A . 0.9500 ?
C16 C17 . 1.386(10) ?
C16 C20 . 1.504(9) ?
C17 C18 . 1.411(9) ?
C17 H17A . 0.9500 ?
C18 C21 . 1.499(9) ?
C19 H19A . 0.9800 ?
C19 H19B . 0.9800 ?
C19 H19C . 0.9800 ?
C20 H20A . 0.9800 ?
C20 H20B . 0.9800 ?
C20 H20C . 0.9800 ?
C21 H21A . 0.9800 ?
C21 H21B . 0.9800 ?
C21 H21C . 0.9800 ?
C100 Cl11 . 1.698(8) ?
C100 Cl12 . 1.716(8) ?
C100 Cl13 . 1.741(9) ?
C100 H10 . 1.0000 ?
C200 Cl21 . 1.709(10) ?
C200 Cl23 . 1.751(9) ?
C200 Cl22 . 1.797(11) ?
C200 H20 . 1.0000 ?

loop_
_geom_hbond_atom_site_label_D
_geom_hbond_atom_site_label_H
_geom_hbond_atom_site_label_A
_geom_hbond_site_symmetry_A
_geom_hbond_distance_DH
_geom_hbond_distance_HA
_geom_hbond_distance_DA
_geom_hbond_angle_DHA
C1 H1A Br3 1_545 0.95 2.58 3.373(4) 141.3
C100 H10 Br1 3_665 1.00 2.71 3.668(5) 160.7
C200 H20 Br2 16_563 1.00 2.54 3.454(6) 151.7

loop_
_geom_torsion_atom_site_label_1
_geom_torsion_atom_site_label_2
_geom_torsion_atom_site_label_3
_geom_torsion_atom_site_label_4
_geom_torsion
C13 N2 C1 N1 176.7(5)
C3 N2 C1 N1 1.7(7)
C4 N1 C1 N2 178.3(5)
C2 N1 C1 N2 0.4(7)
C1 N1 C2 C3 -2.2(6)
C4 N1 C2 C3 179.9(5)
C1 N2 C3 C2 -2.9(6)
C13 N2 C3 C2 -178.1(5)
N1 C2 C3 N2 2.8(5)
C1 N1 C4 C5 -91.4(7)
C2 N1 C4 C5 86.2(7)
C1 N1 C4 C9 90.3(7)
C2 N1 C4 C9 -92.1(7)
C9 C4 C5 C6 1.1(9)
N1 C4 C5 C6 -177.2(5)
C9 C4 C5 C10 -177.1(7)
N1 C4 C5 C10 4.6(10)
C4 C5 C6 C7 -0.8(10)
C10 C5 C6 C7 177.3(7)
C5 C6 C7 C8 0.3(10)
C5 C6 C7 C11 178.3(6)
C6 C7 C8 C9 0.1(11)
C11 C7 C8 C9 -177.8(6)
C7 C8 C9 C4 0.1(10)
C7 C8 C9 C12 178.9(6)
C5 C4 C9 C8 -0.7(9)
N1 C4 C9 C8 177.6(5)
C5 C4 C9 C12 -179.5(6)
N1 C4 C9 C12 -1.2(9)
C1 N2 C13 C18 -82.7(7)
C3 N2 C13 C18 91.8(7)
C1 N2 C13 C14 103.6(7)
C3 N2 C13 C14 -81.9(7)
C18 C13 C14 C15 1.8(9)
N2 C13 C14 C15 175.0(5)
C18 C13 C14 C19 179.6(6)
N2 C13 C14 C19 -7.1(9)
C13 C14 C15 C16 0.5(9)
C19 C14 C15 C16 -177.3(6)
C14 C15 C16 C17 -1.3(10)
C14 C15 C16 C20 -178.8(6)
C15 C16 C17 C18 -0.1(9)
C20 C16 C17 C18 177.3(6)
C14 C13 C18 C17 -3.0(9)
N2 C13 C18 C17 -176.4(5)
C14 C13 C18 C21 179.7(6)
N2 C13 C18 C21 6.3(9)
C16 C17 C18 C13 2.2(9)
C16 C17 C18 C21 179.5(6)

_cod_database_fobs_code 2241098
